data_7052874
loop_
_publ_author_name
'Eseola, Abiodun O.'
'Adepitan, Oluseyi'
'G\"orls, Helmar'
'Plass, Winfried'

_publ_section_title
;
 Electronic/substituents influence on imidazole ring donor--acceptor
 capacities using 1H-imidazo[4,5-f][1,10]phenanthroline frameworks
;
_journal_issue 4
_journal_name_full 'New Journal of Chemistry'
_journal_page_first 891
_journal_paper_doi 10.1039/c2nj20880f
_journal_volume 36
_journal_year 2012
_chemical_formula_sum 'C45 H44 N4 O3'
_chemical_formula_weight 688.84
_chemical_name_systematic
;
?
;
_space_group_IT_number 2
_symmetry_cell_setting triclinic
_symmetry_space_group_name_Hall '-P 1'
_symmetry_space_group_name_H-M 'P -1'
_atom_sites_solution_hydrogens geom
_atom_sites_solution_primary direct
_atom_sites_solution_secondary difmap
_audit_creation_method SHELXL-97
_cell_angle_alpha 101.577(2)
_cell_angle_beta 91.754(2)
_cell_angle_gamma 104.734(2)
_cell_formula_units_Z 4
_cell_length_a 9.6376(4)
_cell_length_b 13.6428(6)
_cell_length_c 29.0057(9)
_cell_measurement_temperature 133(2)
_cell_volume 3599.9(2)
_computing_structure_refinement 'SHELXL-97 (Sheldrick, 1997)'
_computing_structure_solution 'SHELXS-97 (Sheldrick, 1990)'
_diffrn_ambient_temperature 133(2)
_diffrn_measured_fraction_theta_full 0.833
_diffrn_measured_fraction_theta_max 0.833
_diffrn_radiation_monochromator graphite
_diffrn_radiation_source 'fine-focus sealed tube'
_diffrn_radiation_type MoK\a
_diffrn_radiation_wavelength 0.71073
_diffrn_reflns_av_R_equivalents 0.0345
_diffrn_reflns_av_sigmaI/netI 0.0571
_diffrn_reflns_limit_h_max 12
_diffrn_reflns_limit_h_min -9
_diffrn_reflns_limit_k_max 17
_diffrn_reflns_limit_k_min -17
_diffrn_reflns_limit_l_max 37
_diffrn_reflns_limit_l_min -37
_diffrn_reflns_number 17185
_diffrn_reflns_theta_full 27.50
_diffrn_reflns_theta_max 27.50
_diffrn_reflns_theta_min 2.19
_exptl_absorpt_coefficient_mu 0.080
_exptl_absorpt_correction_T_max 0.9968
_exptl_absorpt_correction_T_min 0.9960
_exptl_crystal_colour Colourless
_exptl_crystal_density_diffrn 1.271
_exptl_crystal_density_method 'not measured'
_exptl_crystal_description Prism
_exptl_crystal_F_000 1464
_exptl_crystal_size_max 0.05
_exptl_crystal_size_mid 0.05
_exptl_crystal_size_min 0.04
_refine_diff_density_max 0.277
_refine_diff_density_min -0.294
_refine_diff_density_rms 0.063
_refine_ls_extinction_method none
_refine_ls_goodness_of_fit_ref 1.202
_refine_ls_hydrogen_treatment mixed
_refine_ls_matrix_type full
_refine_ls_number_parameters 963
_refine_ls_number_reflns 13787
_refine_ls_number_restraints 0
_refine_ls_restrained_S_all 1.202
_refine_ls_R_factor_all 0.1226
_refine_ls_R_factor_gt 0.0890
_refine_ls_shift/su_max 0.000
_refine_ls_shift/su_mean 0.000
_refine_ls_structure_factor_coef Fsqd
_refine_ls_weighting_details 'calc w=1/[\s^2^(Fo^2^)+(0.0000P)^2^+8.1975P] where P=(Fo^2^+2Fc^2^)/3'
_refine_ls_weighting_scheme calc
_refine_ls_wR_factor_gt 0.1584
_refine_ls_wR_factor_ref 0.1773
_reflns_number_gt 10451
_reflns_number_total 13787
_reflns_threshold_expression >2sigma(I)
_cod_data_source_file c2nj20880f.txt
_cod_data_source_block a
_cod_depositor_comments
;
The following automatic conversions were performed:

'_symmetry_cell_setting' value 'Triclinic' changed to 'triclinic'
according to /home/saulius/struct/CIF-dictionaries/cif_core.dic
dictionary named 'cif_core.dic' version 2.4.1 from 2010-06-29.

Automatic conversion script
Id: cif_fix_values 1715 2011-07-08 13:25:40Z adriana 
;
_cod_original_sg_symbol_H-M P-1
_cod_database_code 7052874

loop_
_symmetry_equiv_pos_as_xyz
'x, y, z'
'-x, -y, -z'

loop_
_atom_site_label
_atom_site_type_symbol
_atom_site_fract_x
_atom_site_fract_y
_atom_site_fract_z
_atom_site_U_iso_or_equiv
_atom_site_adp_type
_atom_site_occupancy
_atom_site_symmetry_multiplicity
_atom_site_calc_flag
_atom_site_refinement_flags
O1A O -0.0825(3) 0.53997(19) -0.22857(8) 0.0216(5) Uani 1 1 d .
N1A N 0.0603(3) 0.4578(2) -0.17673(9) 0.0177(6) Uani 1 1 d .
H1NA H 0.062(4) 0.519(3) -0.1868(11) 0.013(8) Uiso 1 1 d .
C1A C -0.1656(3) 0.4443(3) -0.25019(10) 0.0159(6) Uani 1 1 d .
O1B O 0.7968(3) 0.82431(18) 0.27698(8) 0.0207(5) Uani 1 1 d .
H1OB H 0.761(6) 0.877(4) 0.2645(18) 0.069(16) Uiso 1 1 d .
N1B N 0.6510(3) 0.9029(2) 0.22579(9) 0.0165(5) Uani 1 1 d .
C1B C 0.7142(3) 0.7281(3) 0.25500(10) 0.0170(6) Uani 1 1 d .
O1TA O -0.5322(3) 0.36153(19) -0.40809(8) 0.0239(5) Uani 1 1 d .
C1TA C -0.6784(4) 0.2969(3) -0.41713(13) 0.0345(9) Uani 1 1 d .
H1TA H -0.7449 0.3327 -0.3999 0.041 Uiso 1 1 calc R
H1TB H -0.6864 0.2307 -0.4070 0.041 Uiso 1 1 calc R
O1TB O 0.3551(3) 0.6311(2) 0.09647(8) 0.0242(5) Uani 1 1 d .
C1TB C 0.2140(4) 0.5676(3) 0.10093(12) 0.0299(8) Uani 1 1 d .
H1TC H 0.1560 0.6102 0.1188 0.036 Uiso 1 1 calc R
H1TD H 0.2211 0.5122 0.1176 0.036 Uiso 1 1 calc R
O1TC O -0.0998(3) 0.1614(3) 0.10607(10) 0.0419(7) Uani 1 1 d .
C1TC C -0.0019(5) 0.1646(4) 0.07047(16) 0.0489(12) Uani 1 1 d .
H1TE H -0.0214 0.2086 0.0491 0.059 Uiso 1 1 calc R
H1TF H -0.0117 0.0939 0.0515 0.059 Uiso 1 1 calc R
O1TD O 1.0098(3) 1.1233(2) 0.42591(11) 0.0437(7) Uani 1 1 d .
C1TD C 0.9199(5) 1.1027(4) 0.46273(15) 0.0440(11) Uani 1 1 d .
H1TG H 0.8876 1.1646 0.4768 0.053 Uiso 1 1 calc R
H1TH H 0.9719 1.0829 0.4878 0.053 Uiso 1 1 calc R
N2A N -0.0117(3) 0.2887(2) -0.18004(9) 0.0179(6) Uani 1 1 d .
C2A C -0.2771(3) 0.4325(3) -0.28527(11) 0.0173(6) Uani 1 1 d .
N2B N 0.5001(3) 0.8068(2) 0.16583(9) 0.0165(5) Uani 1 1 d .
H2NB H 0.452(5) 0.749(4) 0.1435(15) 0.042(12) Uiso 1 1 d .
C2B C 0.7349(3) 0.6408(3) 0.27006(10) 0.0170(6) Uani 1 1 d .
C2TA C -0.7135(5) 0.2774(3) -0.46984(14) 0.0398(10) Uani 1 1 d .
H2TA H -0.8171 0.2692 -0.4776 0.048 Uiso 1 1 calc R
H2TB H -0.6872 0.2146 -0.4864 0.048 Uiso 1 1 calc R
C2TB C 0.1465(4) 0.5214(3) 0.05122(12) 0.0313(9) Uani 1 1 d .
H2TC H 0.0404 0.5074 0.0498 0.038 Uiso 1 1 calc R
H2TD H 0.1724 0.4563 0.0380 0.038 Uiso 1 1 calc R
C2TC C 0.1475(5) 0.2093(4) 0.09509(16) 0.0506(12) Uani 1 1 d .
H2TE H 0.1772 0.2859 0.1000 0.061 Uiso 1 1 calc R
H2TF H 0.2190 0.1803 0.0771 0.061 Uiso 1 1 calc R
C2TD C 0.7940(6) 1.0147(5) 0.43979(16) 0.0600(15) Uani 1 1 d .
H2TG H 0.7043 1.0234 0.4537 0.072 Uiso 1 1 calc R
H2TH H 0.8088 0.9477 0.4439 0.072 Uiso 1 1 calc R
N3A N -0.2321(3) 0.6200(2) -0.27521(9) 0.0170(6) Uani 1 1 d .
C3A C -0.3608(3) 0.3326(3) -0.30622(10) 0.0173(6) Uani 1 1 d .
H3AA H -0.4361 0.3247 -0.3297 0.021 Uiso 1 1 calc R
N3B N 0.9371(3) 0.7396(2) 0.33124(9) 0.0183(6) Uani 1 1 d .
H3NB H 0.940(4) 0.798(3) 0.3227(12) 0.019(10) Uiso 1 1 d .
C3B C 0.6471(3) 0.5428(3) 0.24829(10) 0.0174(6) Uani 1 1 d .
H3BA H 0.6608 0.4837 0.2585 0.021 Uiso 1 1 calc R
C3TA C -0.6214(4) 0.3743(3) -0.48265(13) 0.0332(9) Uani 1 1 d .
H3TA H -0.6016 0.3613 -0.5163 0.040 Uiso 1 1 calc R
H3TB H -0.6675 0.4322 -0.4760 0.040 Uiso 1 1 calc R
C3TB C 0.2121(4) 0.6063(3) 0.02557(13) 0.0330(9) Uani 1 1 d .
H3TC H 0.1603 0.6612 0.0303 0.040 Uiso 1 1 calc R
H3TD H 0.2111 0.5780 -0.0087 0.040 Uiso 1 1 calc R
C3TC C 0.1289(5) 0.1749(4) 0.14152(15) 0.0420(10) Uani 1 1 d .
H3TE H 0.1353 0.1026 0.1384 0.050 Uiso 1 1 calc R
H3TF H 0.2016 0.2211 0.1667 0.050 Uiso 1 1 calc R
C3TD C 0.7856(5) 1.0183(3) 0.38802(14) 0.0382(10) Uani 1 1 d .
H3TG H 0.6948 1.0326 0.3783 0.046 Uiso 1 1 calc R
H3TH H 0.7927 0.9521 0.3680 0.046 Uiso 1 1 calc R
N4A N -0.4030(3) 0.5278(2) -0.33083(9) 0.0181(6) Uani 1 1 d .
H4NA H -0.461(5) 0.469(3) -0.3539(15) 0.041(12) Uiso 1 1 d .
C4A C -0.3371(3) 0.2443(3) -0.29373(10) 0.0166(6) Uani 1 1 d .
N4B N 0.8666(3) 0.5691(2) 0.32362(9) 0.0183(6) Uani 1 1 d .
C4B C 0.5414(3) 0.5286(3) 0.21258(10) 0.0173(6) Uani 1 1 d .
C4TA C -0.4864(4) 0.3962(3) -0.45054(12) 0.0260(8) Uani 1 1 d .
H4TA H -0.4193 0.3579 -0.4657 0.031 Uiso 1 1 calc R
H4TB H -0.4372 0.4713 -0.4431 0.031 Uiso 1 1 calc R
C4TB C 0.3649(4) 0.6474(3) 0.04878(12) 0.0300(8) Uani 1 1 d .
H4TC H 0.4292 0.6091 0.0318 0.036 Uiso 1 1 calc R
H4TD H 0.4026 0.7221 0.0490 0.036 Uiso 1 1 calc R
C4TC C -0.0207(5) 0.1838(4) 0.15132(14) 0.0396(10) Uani 1 1 d .
H4TE H -0.0663 0.1336 0.1703 0.048 Uiso 1 1 calc R
H4TF H -0.0173 0.2547 0.1688 0.048 Uiso 1 1 calc R
C4TD C 0.9157(5) 1.1073(4) 0.38498(17) 0.0499(12) Uani 1 1 d .
H4TG H 0.9642 1.0892 0.3561 0.060 Uiso 1 1 calc R
H4TH H 0.8852 1.1710 0.3840 0.060 Uiso 1 1 calc R
C5A C -0.2267(3) 0.2582(3) -0.25900(11) 0.0186(7) Uani 1 1 d .
H5AA H -0.2090 0.1988 -0.2502 0.022 Uiso 1 1 calc R
C5B C 0.5231(3) 0.6160(3) 0.19776(10) 0.0167(6) Uani 1 1 d .
H5BA H 0.4511 0.6075 0.1731 0.020 Uiso 1 1 calc R
C6A C -0.1411(3) 0.3563(3) -0.23669(10) 0.0146(6) Uani 1 1 d .
C6B C 0.6079(3) 0.7155(3) 0.21821(10) 0.0156(6) Uani 1 1 d .
C7A C -0.4285(4) 0.1381(3) -0.31708(11) 0.0214(7) Uani 1 1 d .
H7AA H -0.5021 0.1443 -0.3396 0.032 Uiso 1 1 calc R
H7AB H -0.4752 0.1031 -0.2930 0.032 Uiso 1 1 calc R
H7AC H -0.3677 0.0975 -0.3339 0.032 Uiso 1 1 calc R
C7B C 0.4473(4) 0.4214(3) 0.18970(11) 0.0221(7) Uani 1 1 d .
H7BA H 0.4446 0.3747 0.2115 0.033 Uiso 1 1 calc R
H7BB H 0.4869 0.3945 0.1606 0.033 Uiso 1 1 calc R
H7BC H 0.3494 0.4257 0.1822 0.033 Uiso 1 1 calc R
C8A C -0.0306(3) 0.3659(3) -0.19901(10) 0.0165(6) Uani 1 1 d .
C8B C 0.5860(3) 0.8069(3) 0.20344(11) 0.0179(7) Uani 1 1 d .
C9A C 0.0966(3) 0.3348(3) -0.14383(11) 0.0174(6) Uani 1 1 d .
C9B C 0.5112(3) 0.9086(3) 0.16337(10) 0.0161(6) Uani 1 1 d .
C10A C 0.1443(3) 0.4403(3) -0.14144(11) 0.0181(7) Uani 1 1 d .
C10B C 0.6052(3) 0.9691(3) 0.20154(10) 0.0167(6) Uani 1 1 d .
C11A C 0.1382(3) 0.2713(3) -0.11285(11) 0.0177(6) Uani 1 1 d .
C11B C 0.4265(4) 0.9292(3) 0.12493(11) 0.0183(7) Uani 1 1 d .
C12A C 0.1452(4) 0.1708(3) -0.13220(12) 0.0224(7) Uani 1 1 d .
H12A H 0.1255 0.1442 -0.1653 0.027 Uiso 1 1 calc R
C12B C 0.2782(4) 0.8839(3) 0.11766(12) 0.0228(7) Uani 1 1 d .
H12B H 0.2319 0.8433 0.1387 0.027 Uiso 1 1 calc R
C13A C 0.1810(4) 0.1089(3) -0.10336(13) 0.0262(8) Uani 1 1 d .
H13A H 0.1849 0.0403 -0.1168 0.031 Uiso 1 1 calc R
C13B C 0.1977(4) 0.8974(3) 0.08007(13) 0.0290(8) Uani 1 1 d .
H13B H 0.0970 0.8656 0.0752 0.035 Uiso 1 1 calc R
C14A C 0.2109(4) 0.1474(3) -0.05493(13) 0.0294(8) Uani 1 1 d .
H14A H 0.2368 0.1057 -0.0353 0.035 Uiso 1 1 calc R
C14B C 0.2645(4) 0.9574(3) 0.04964(12) 0.0299(8) Uani 1 1 d .
H14B H 0.2096 0.9666 0.0239 0.036 Uiso 1 1 calc R
C15A C 0.2029(4) 0.2468(3) -0.03553(12) 0.0271(8) Uani 1 1 d .
H15A H 0.2223 0.2731 -0.0024 0.032 Uiso 1 1 calc R
C15B C 0.4108(4) 1.0037(3) 0.05669(12) 0.0254(8) Uani 1 1 d .
H15B H 0.4558 1.0458 0.0361 0.031 Uiso 1 1 calc R
C16A C 0.1663(4) 0.3088(3) -0.06419(12) 0.0230(7) Uani 1 1 d .
H16A H 0.1605 0.3768 -0.0505 0.028 Uiso 1 1 calc R
C16B C 0.4925(4) 0.9891(3) 0.09372(11) 0.0210(7) Uani 1 1 d .
H16B H 0.5935 1.0198 0.0979 0.025 Uiso 1 1 calc R
C17A C 0.2540(3) 0.5266(3) -0.11192(10) 0.0176(7) Uani 1 1 d .
C17B C 0.6485(3) 1.0809(3) 0.22216(11) 0.0169(6) Uani 1 1 d .
C18A C 0.3785(3) 0.5109(3) -0.09171(11) 0.0197(7) Uani 1 1 d .
H18A H 0.3918 0.4430 -0.0965 0.024 Uiso 1 1 calc R
C18B C 0.6450(4) 1.1576(3) 0.19671(12) 0.0250(8) Uani 1 1 d .
H18B H 0.6128 1.1378 0.1641 0.030 Uiso 1 1 calc R
C19A C 0.4824(4) 0.5948(3) -0.06471(11) 0.0240(7) Uani 1 1 d .
H19A H 0.5659 0.5836 -0.0507 0.029 Uiso 1 1 calc R
C19B C 0.6879(4) 1.2618(3) 0.21855(12) 0.0259(8) Uani 1 1 d .
H19B H 0.6850 1.3123 0.2005 0.031 Uiso 1 1 calc R
C20A C 0.4661(4) 0.6944(3) -0.05790(12) 0.0262(8) Uani 1 1 d .
H20A H 0.5382 0.7511 -0.0396 0.031 Uiso 1 1 calc R
C20B C 0.7349(4) 1.2940(3) 0.26612(12) 0.0230(7) Uani 1 1 d .
H20B H 0.7652 1.3657 0.2807 0.028 Uiso 1 1 calc R
C21A C 0.3445(4) 0.7111(3) -0.07789(12) 0.0260(8) Uani 1 1 d .
H21A H 0.3331 0.7794 -0.0736 0.031 Uiso 1 1 calc R
C21B C 0.7365(3) 1.2182(3) 0.29204(12) 0.0218(7) Uani 1 1 d .
H21B H 0.7668 1.2384 0.3248 0.026 Uiso 1 1 calc R
C22A C 0.2388(4) 0.6276(3) -0.10437(11) 0.0217(7) Uani 1 1 d .
H22A H 0.1547 0.6395 -0.1176 0.026 Uiso 1 1 calc R
C22B C 0.6946(3) 1.1141(3) 0.27038(11) 0.0200(7) Uani 1 1 d .
H22B H 0.6970 1.0638 0.2886 0.024 Uiso 1 1 calc R
C23A C -0.3036(3) 0.5245(3) -0.29743(10) 0.0167(6) Uani 1 1 d .
C23B C 0.8452(3) 0.6492(3) 0.30760(10) 0.0159(6) Uani 1 1 d .
C24A C -0.3944(3) 0.6308(3) -0.33002(11) 0.0173(6) Uani 1 1 d .
C24B C 0.9784(3) 0.6108(3) 0.35882(11) 0.0174(6) Uani 1 1 d .
C25A C -0.2872(3) 0.6882(3) -0.29481(11) 0.0171(6) Uani 1 1 d .
C25B C 1.0250(3) 0.7174(3) 0.36389(11) 0.0173(6) Uani 1 1 d .
C26A C -0.4811(3) 0.6618(3) -0.36438(10) 0.0166(6) Uani 1 1 d .
C26B C 1.0276(3) 0.5408(3) 0.38414(11) 0.0193(7) Uani 1 1 d .
C27A C -0.4265(4) 0.7506(3) -0.38154(12) 0.0249(7) Uani 1 1 d .
H27A H -0.3315 0.7924 -0.3711 0.030 Uiso 1 1 calc R
C27B C 1.0659(4) 0.5667(3) 0.43271(11) 0.0214(7) Uani 1 1 d .
H27B H 1.0623 0.6322 0.4507 0.026 Uiso 1 1 calc R
C28A C -0.5099(4) 0.7786(3) -0.41381(13) 0.0313(9) Uani 1 1 d .
H28A H -0.4720 0.8400 -0.4250 0.038 Uiso 1 1 calc R
C28B C 1.1094(4) 0.4966(3) 0.45495(12) 0.0237(7) Uani 1 1 d .
H28B H 1.1374 0.5153 0.4879 0.028 Uiso 1 1 calc R
C29A C -0.6479(4) 0.7179(3) -0.42985(12) 0.0251(8) Uani 1 1 d .
H29A H -0.7044 0.7371 -0.4521 0.030 Uiso 1 1 calc R
C29B C 1.1122(4) 0.3997(3) 0.42935(12) 0.0251(8) Uani 1 1 d .
H29B H 1.1406 0.3518 0.4447 0.030 Uiso 1 1 calc R
C30A C -0.7023(4) 0.6291(3) -0.41308(11) 0.0220(7) Uani 1 1 d .
H30A H -0.7966 0.5869 -0.4242 0.026 Uiso 1 1 calc R
C30B C 1.0732(3) 0.3735(3) 0.38126(12) 0.0215(7) Uani 1 1 d .
H30B H 1.0758 0.3076 0.3635 0.026 Uiso 1 1 calc R
C31A C -0.6215(3) 0.6007(3) -0.38034(11) 0.0184(7) Uani 1 1 d .
H31A H -0.6609 0.5401 -0.3687 0.022 Uiso 1 1 calc R
C31B C 1.0302(3) 0.4433(3) 0.35886(11) 0.0198(7) Uani 1 1 d .
H31B H 1.0023 0.4241 0.3259 0.024 Uiso 1 1 calc R
C32A C -0.2325(3) 0.8001(3) -0.27643(11) 0.0180(6) Uani 1 1 d .
C32B C 1.1394(3) 0.8005(3) 0.39402(10) 0.0179(7) Uani 1 1 d .
C33A C -0.0847(3) 0.8445(3) -0.26564(11) 0.0204(7) Uani 1 1 d .
H33A H -0.0200 0.8021 -0.2713 0.024 Uiso 1 1 calc R
C33B C 1.1283(4) 0.9024(3) 0.40383(12) 0.0233(7) Uani 1 1 d .
H33B H 1.0451 0.9176 0.3919 0.028 Uiso 1 1 calc R
C34A C -0.0317(4) 0.9498(3) -0.24681(12) 0.0233(7) Uani 1 1 d .
H34A H 0.0691 0.9791 -0.2398 0.028 Uiso 1 1 calc R
C34B C 1.2378(4) 0.9822(3) 0.43090(12) 0.0255(8) Uani 1 1 d .
H34B H 1.2294 1.0514 0.4371 0.031 Uiso 1 1 calc R
C35A C -0.1248(4) 1.0127(3) -0.23806(12) 0.0252(8) Uani 1 1 d .
H35A H -0.0882 1.0849 -0.2252 0.030 Uiso 1 1 calc R
C35B C 1.3587(4) 0.9610(3) 0.44878(12) 0.0244(7) Uani 1 1 d .
H35B H 1.4333 1.0153 0.4674 0.029 Uiso 1 1 calc R
C36A C -0.2718(4) 0.9691(3) -0.24821(13) 0.0254(8) Uani 1 1 d .
H36A H -0.3361 1.0118 -0.2420 0.031 Uiso 1 1 calc R
C36B C 1.3706(4) 0.8602(3) 0.43933(11) 0.0220(7) Uani 1 1 d .
H36B H 1.4536 0.8455 0.4518 0.026 Uiso 1 1 calc R
C37A C -0.3260(4) 0.8636(3) -0.26741(12) 0.0230(7) Uani 1 1 d .
H37A H -0.4269 0.8347 -0.2744 0.028 Uiso 1 1 calc R
C37B C 1.2627(4) 0.7800(3) 0.41192(11) 0.0216(7) Uani 1 1 d .
H37B H 1.2729 0.7112 0.4054 0.026 Uiso 1 1 calc R
H1OA H -0.124(6) 0.592(4) -0.2398(18) 0.074(17) Uiso 1 1 d .

loop_
_atom_site_aniso_label
_atom_site_aniso_U_11
_atom_site_aniso_U_22
_atom_site_aniso_U_33
_atom_site_aniso_U_23
_atom_site_aniso_U_13
_atom_site_aniso_U_12
O1A 0.0231(12) 0.0133(13) 0.0254(12) 0.0034(9) -0.0085(9) 0.0012(10)
N1A 0.0190(13) 0.0163(16) 0.0168(13) 0.0042(11) -0.0026(10) 0.0028(12)
C1A 0.0168(15) 0.0144(17) 0.0139(14) 0.0017(12) -0.0006(11) 0.0009(13)
O1B 0.0236(12) 0.0109(13) 0.0247(12) 0.0040(9) -0.0063(9) 0.0002(10)
N1B 0.0195(13) 0.0122(15) 0.0173(13) 0.0021(10) -0.0015(10) 0.0046(11)
C1B 0.0181(15) 0.0129(17) 0.0175(15) 0.0021(12) 0.0028(12) 0.0004(13)
O1TA 0.0246(13) 0.0216(14) 0.0211(12) 0.0028(10) -0.0034(9) 0.0002(11)
C1TA 0.027(2) 0.031(2) 0.036(2) 0.0004(17) 0.0061(16) -0.0041(17)
O1TB 0.0225(12) 0.0248(15) 0.0188(11) 0.0007(10) -0.0039(9) -0.0013(11)
C1TB 0.0261(19) 0.033(2) 0.0266(18) 0.0082(15) 0.0032(15) -0.0006(16)
O1TC 0.0370(16) 0.051(2) 0.0406(16) 0.0148(14) 0.0018(13) 0.0136(15)
C1TC 0.049(3) 0.054(3) 0.039(2) 0.009(2) 0.003(2) 0.007(2)
O1TD 0.0290(15) 0.038(2) 0.064(2) 0.0174(15) -0.0019(14) 0.0032(14)
C1TD 0.042(2) 0.047(3) 0.038(2) 0.002(2) -0.0088(19) 0.010(2)
N2A 0.0170(13) 0.0184(16) 0.0171(13) 0.0023(11) -0.0009(10) 0.0041(11)
C2A 0.0157(15) 0.0195(18) 0.0172(15) 0.0048(12) 0.0028(12) 0.0048(13)
N2B 0.0213(14) 0.0128(15) 0.0155(13) 0.0028(10) -0.0003(10) 0.0053(12)
C2B 0.0171(15) 0.0178(18) 0.0168(15) 0.0040(12) -0.0007(12) 0.0061(13)
C2TA 0.032(2) 0.038(3) 0.037(2) -0.0024(18) -0.0115(17) -0.0011(19)
C2TB 0.0255(19) 0.035(2) 0.0273(19) -0.0006(16) -0.0047(15) 0.0039(17)
C2TC 0.041(3) 0.057(4) 0.048(3) 0.016(2) 0.003(2) 0.000(2)
C2TD 0.054(3) 0.068(4) 0.037(2) 0.011(2) 0.006(2) -0.021(3)
N3A 0.0165(13) 0.0150(15) 0.0185(13) 0.0034(10) 0.0002(10) 0.0027(11)
C3A 0.0159(15) 0.0191(18) 0.0151(14) 0.0019(12) -0.0040(11) 0.0033(13)
N3B 0.0185(14) 0.0159(16) 0.0195(13) 0.0051(11) -0.0031(10) 0.0022(12)
C3B 0.0228(16) 0.0139(17) 0.0171(15) 0.0051(12) 0.0035(12) 0.0060(13)
C3TA 0.041(2) 0.034(2) 0.0262(19) 0.0049(16) -0.0058(16) 0.0147(19)
C3TB 0.030(2) 0.044(3) 0.0250(18) 0.0091(17) -0.0056(15) 0.0098(19)
C3TC 0.035(2) 0.044(3) 0.043(2) 0.013(2) -0.0021(18) 0.003(2)
C3TD 0.036(2) 0.032(3) 0.038(2) 0.0020(18) -0.0051(17) 0.0002(19)
N4A 0.0171(13) 0.0149(15) 0.0209(14) 0.0037(11) 0.0000(11) 0.0021(11)
C4A 0.0188(15) 0.0132(17) 0.0163(14) 0.0033(12) 0.0026(12) 0.0014(13)
N4B 0.0210(14) 0.0196(16) 0.0156(13) 0.0044(11) -0.0015(10) 0.0075(12)
C4B 0.0173(15) 0.0153(18) 0.0169(15) 0.0015(12) 0.0015(12) 0.0018(13)
C4TA 0.0273(18) 0.029(2) 0.0227(17) 0.0105(15) 0.0020(14) 0.0049(16)
C4TB 0.032(2) 0.037(2) 0.0176(16) 0.0063(15) 0.0025(14) 0.0028(17)
C4TC 0.044(2) 0.038(3) 0.035(2) 0.0042(18) -0.0011(18) 0.011(2)
C4TD 0.047(3) 0.052(3) 0.050(3) 0.025(2) 0.000(2) 0.003(2)
C5A 0.0185(16) 0.0181(18) 0.0196(15) 0.0055(12) 0.0041(12) 0.0041(14)
C5B 0.0159(15) 0.0172(18) 0.0156(14) 0.0029(12) -0.0015(11) 0.0029(13)
C6A 0.0137(14) 0.0137(17) 0.0149(14) 0.0026(11) 0.0005(11) 0.0013(12)
C6B 0.0161(15) 0.0164(17) 0.0150(14) 0.0043(12) 0.0020(11) 0.0049(13)
C7A 0.0224(17) 0.0172(19) 0.0220(16) 0.0042(13) -0.0031(13) 0.0010(14)
C7B 0.0219(17) 0.0188(19) 0.0223(16) 0.0040(13) -0.0015(13) 0.0005(14)
C8A 0.0166(15) 0.0153(17) 0.0175(15) 0.0032(12) 0.0008(12) 0.0044(13)
C8B 0.0177(15) 0.0195(18) 0.0171(15) 0.0031(12) -0.0002(12) 0.0068(14)
C9A 0.0163(15) 0.0186(18) 0.0181(15) 0.0034(12) 0.0010(12) 0.0064(13)
C9B 0.0178(15) 0.0136(17) 0.0176(15) 0.0053(12) 0.0027(12) 0.0038(13)
C10A 0.0203(16) 0.0177(18) 0.0170(15) 0.0054(12) 0.0003(12) 0.0051(14)
C10B 0.0170(15) 0.0165(18) 0.0168(15) 0.0042(12) 0.0022(12) 0.0043(13)
C11A 0.0151(15) 0.0189(19) 0.0196(15) 0.0069(13) -0.0001(12) 0.0037(13)
C11B 0.0225(16) 0.0144(18) 0.0173(15) 0.0019(12) -0.0022(12) 0.0051(14)
C12A 0.0218(17) 0.021(2) 0.0253(17) 0.0060(14) 0.0017(13) 0.0063(15)
C12B 0.0250(17) 0.0195(19) 0.0250(17) 0.0071(13) 0.0017(13) 0.0062(15)
C13A 0.0206(17) 0.018(2) 0.042(2) 0.0093(15) 0.0019(15) 0.0053(15)
C13B 0.0196(17) 0.033(2) 0.0331(19) 0.0093(16) -0.0053(14) 0.0048(16)
C14A 0.0266(19) 0.029(2) 0.038(2) 0.0183(16) -0.0022(15) 0.0081(17)
C14B 0.032(2) 0.033(2) 0.0252(18) 0.0104(15) -0.0109(15) 0.0074(17)
C15A 0.0268(18) 0.029(2) 0.0240(17) 0.0113(15) -0.0059(14) 0.0010(16)
C15B 0.034(2) 0.023(2) 0.0212(16) 0.0089(14) 0.0006(14) 0.0069(16)
C16A 0.0268(18) 0.0175(19) 0.0234(17) 0.0051(13) -0.0021(13) 0.0034(15)
C16B 0.0216(16) 0.0206(19) 0.0207(16) 0.0035(13) 0.0017(13) 0.0066(14)
C17A 0.0184(15) 0.0195(18) 0.0137(14) 0.0043(12) 0.0014(12) 0.0022(13)
C17B 0.0157(15) 0.0129(17) 0.0220(15) 0.0044(12) 0.0014(12) 0.0031(13)
C18A 0.0179(16) 0.0196(19) 0.0202(15) 0.0048(13) -0.0004(12) 0.0026(14)
C18B 0.0287(18) 0.022(2) 0.0213(16) 0.0022(14) -0.0026(14) 0.0040(16)
C19A 0.0214(17) 0.027(2) 0.0222(17) 0.0048(14) -0.0004(13) 0.0044(15)
C19B 0.0313(19) 0.020(2) 0.0286(18) 0.0079(14) 0.0019(15) 0.0077(16)
C20A 0.0234(17) 0.024(2) 0.0258(17) 0.0044(14) -0.0017(14) -0.0030(15)
C20B 0.0215(17) 0.0149(18) 0.0314(18) 0.0030(14) -0.0025(14) 0.0049(14)
C21A 0.0277(18) 0.019(2) 0.0285(18) 0.0035(14) -0.0019(14) 0.0035(15)
C21B 0.0188(16) 0.0206(19) 0.0225(16) -0.0029(13) -0.0056(13) 0.0057(14)
C22A 0.0217(16) 0.0192(19) 0.0229(16) 0.0066(13) -0.0045(13) 0.0021(14)
C22B 0.0196(16) 0.0178(19) 0.0240(16) 0.0035(13) -0.0003(13) 0.0082(14)
C23A 0.0168(15) 0.0166(18) 0.0167(15) 0.0040(12) 0.0003(12) 0.0040(13)
C23B 0.0138(14) 0.0145(17) 0.0183(15) 0.0033(12) -0.0004(11) 0.0024(13)
C24A 0.0155(15) 0.0134(17) 0.0235(16) 0.0063(12) 0.0013(12) 0.0029(13)
C24B 0.0129(14) 0.0214(18) 0.0173(15) 0.0031(12) -0.0004(11) 0.0043(13)
C25A 0.0133(14) 0.0172(18) 0.0202(15) 0.0048(12) 0.0023(12) 0.0024(13)
C25B 0.0150(15) 0.0200(18) 0.0170(15) 0.0051(12) 0.0005(12) 0.0039(13)
C26A 0.0153(15) 0.0172(18) 0.0161(14) 0.0017(12) -0.0025(11) 0.0040(13)
C26B 0.0159(15) 0.021(2) 0.0205(16) 0.0070(13) 0.0006(12) 0.0027(14)
C27A 0.0198(17) 0.020(2) 0.0316(18) 0.0089(14) -0.0022(14) -0.0019(14)
C27B 0.0221(17) 0.022(2) 0.0192(16) 0.0056(13) 0.0036(13) 0.0027(14)
C28A 0.033(2) 0.025(2) 0.038(2) 0.0183(16) -0.0016(16) 0.0039(17)
C28B 0.0181(16) 0.032(2) 0.0199(16) 0.0093(14) -0.0024(12) 0.0015(15)
C29A 0.0243(18) 0.029(2) 0.0255(17) 0.0095(15) -0.0012(14) 0.0110(16)
C29B 0.0198(17) 0.026(2) 0.0333(19) 0.0167(15) 0.0006(14) 0.0051(15)
C30A 0.0174(16) 0.025(2) 0.0219(16) 0.0023(13) -0.0037(12) 0.0045(14)
C30B 0.0193(16) 0.0201(19) 0.0270(17) 0.0074(14) 0.0052(13) 0.0063(14)
C31A 0.0205(16) 0.0134(17) 0.0206(15) 0.0037(12) 0.0013(12) 0.0030(13)
C31B 0.0167(15) 0.022(2) 0.0186(15) 0.0044(13) 0.0002(12) 0.0018(14)
C32A 0.0204(16) 0.0114(17) 0.0205(15) 0.0038(12) 0.0014(12) 0.0009(13)
C32B 0.0183(15) 0.0185(18) 0.0157(15) 0.0046(12) 0.0028(12) 0.0018(13)
C33A 0.0181(16) 0.0196(19) 0.0244(16) 0.0036(13) 0.0014(13) 0.0078(14)
C33B 0.0218(17) 0.020(2) 0.0289(18) 0.0061(14) -0.0010(14) 0.0060(15)
C34A 0.0172(16) 0.0186(19) 0.0303(18) 0.0035(14) -0.0024(13) 0.0000(14)
C34B 0.0252(18) 0.0178(19) 0.0289(18) -0.0007(14) -0.0041(14) 0.0026(15)
C35A 0.0258(18) 0.0121(18) 0.0342(19) -0.0003(14) -0.0059(14) 0.0039(15)
C35B 0.0253(18) 0.019(2) 0.0237(17) 0.0042(13) -0.0046(14) -0.0028(15)
C36A 0.0219(17) 0.019(2) 0.0361(19) 0.0019(15) 0.0011(14) 0.0090(15)
C36B 0.0182(16) 0.025(2) 0.0227(16) 0.0086(14) -0.0030(13) 0.0026(15)
C37A 0.0155(15) 0.0196(19) 0.0323(18) 0.0038(14) -0.0016(13) 0.0036(14)
C37B 0.0233(17) 0.0205(19) 0.0199(16) 0.0045(13) 0.0001(13) 0.0038(14)

loop_
_atom_type_symbol
_atom_type_description
_atom_type_scat_dispersion_real
_atom_type_scat_dispersion_imag
_atom_type_scat_source
C C 0.0033 0.0016 'International Tables Vol C Tables 4.2.6.8 and 6.1.1.4'
H H 0.0000 0.0000 'International Tables Vol C Tables 4.2.6.8 and 6.1.1.4'
N N 0.0061 0.0033 'International Tables Vol C Tables 4.2.6.8 and 6.1.1.4'
O O 0.0106 0.0060 'International Tables Vol C Tables 4.2.6.8 and 6.1.1.4'

loop_
_geom_angle_atom_site_label_1
_geom_angle_atom_site_label_2
_geom_angle_atom_site_label_3
_geom_angle
C1A O1A H1OA 107(3)
C8A N1A C10A 108.7(3)
C8A N1A H1NA 121(2)
C10A N1A H1NA 130(2)
O1A C1A C6A 119.2(3)
O1A C1A C2A 120.9(3)
C6A C1A C2A 119.9(3)
C1B O1B H1OB 108(3)
C8B N1B C10B 107.2(3)
O1B C1B C2B 118.9(3)
O1B C1B C6B 121.2(3)
C2B C1B C6B 119.9(3)
C1TA O1TA C4TA 109.3(3)
O1TA C1TA C2TA 105.6(3)
O1TA C1TA H1TA 110.6
C2TA C1TA H1TA 110.6
O1TA C1TA H1TB 110.6
C2TA C1TA H1TB 110.6
H1TA C1TA H1TB 108.8
C1TB O1TB C4TB 109.8(3)
O1TB C1TB C2TB 105.8(3)
O1TB C1TB H1TC 110.6
C2TB C1TB H1TC 110.6
O1TB C1TB H1TD 110.6
C2TB C1TB H1TD 110.6
H1TC C1TB H1TD 108.7
C1TC O1TC C4TC 109.1(3)
O1TC C1TC C2TC 107.2(4)
O1TC C1TC H1TE 110.3
C2TC C1TC H1TE 110.3
O1TC C1TC H1TF 110.3
C2TC C1TC H1TF 110.3
H1TE C1TC H1TF 108.5
C4TD O1TD C1TD 106.0(3)
O1TD C1TD C2TD 105.5(3)
O1TD C1TD H1TG 110.6
C2TD C1TD H1TG 110.6
O1TD C1TD H1TH 110.6
C2TD C1TD H1TH 110.6
H1TG C1TD H1TH 108.8
C8A N2A C9A 105.2(3)
C3A C2A C1A 119.0(3)
C3A C2A C23A 122.1(3)
C1A C2A C23A 118.9(3)
C8B N2B C9B 108.3(3)
C8B N2B H2NB 126(3)
C9B N2B H2NB 126(3)
C3B C2B C1B 118.6(3)
C3B C2B C23B 119.2(3)
C1B C2B C23B 122.2(3)
C1TA C2TA C3TA 103.0(3)
C1TA C2TA H2TA 111.2
C3TA C2TA H2TA 111.2
C1TA C2TA H2TB 111.2
C3TA C2TA H2TB 111.2
H2TA C2TA H2TB 109.1
C1TB C2TB C3TB 102.1(3)
C1TB C2TB H2TC 111.3
C3TB C2TB H2TC 111.3
C1TB C2TB H2TD 111.3
C3TB C2TB H2TD 111.3
H2TC C2TB H2TD 109.2
C1TC C2TC C3TC 101.7(4)
C1TC C2TC H2TE 111.4
C3TC C2TC H2TE 111.4
C1TC C2TC H2TF 111.4
C3TC C2TC H2TF 111.4
H2TE C2TC H2TF 109.3
C1TD C2TD C3TD 105.8(4)
C1TD C2TD H2TG 110.6
C3TD C2TD H2TG 110.6
C1TD C2TD H2TH 110.6
C3TD C2TD H2TH 110.6
H2TG C2TD H2TH 108.7
C23A N3A C25A 107.2(3)
C4A C3A C2A 122.0(3)
C4A C3A H3AA 119.0
C2A C3A H3AA 119.0
C23B N3B C25B 108.4(3)
C23B N3B H3NB 121(2)
C25B N3B H3NB 130(3)
C4B C3B C2B 122.5(3)
C4B C3B H3BA 118.7
C2B C3B H3BA 118.7
C4TA C3TA C2TA 101.7(3)
C4TA C3TA H3TA 111.4
C2TA C3TA H3TA 111.4
C4TA C3TA H3TB 111.4
C2TA C3TA H3TB 111.4
H3TA C3TA H3TB 109.3
C2TB C3TB C4TB 102.6(3)
C2TB C3TB H3TC 111.2
C4TB C3TB H3TC 111.2
C2TB C3TB H3TD 111.2
C4TB C3TB H3TD 111.2
H3TC C3TB H3TD 109.2
C4TC C3TC C2TC 101.9(4)
C4TC C3TC H3TE 111.4
C2TC C3TC H3TE 111.4
C4TC C3TC H3TF 111.4
C2TC C3TC H3TF 111.4
H3TE C3TC H3TF 109.2
C2TD C3TD C4TD 103.1(3)
C2TD C3TD H3TG 111.1
C4TD C3TD H3TG 111.1
C2TD C3TD H3TH 111.1
C4TD C3TD H3TH 111.1
H3TG C3TD H3TH 109.1
C23A N4A C24A 108.0(3)
C23A N4A H4NA 126(3)
C24A N4A H4NA 126(3)
C5A C4A C3A 117.8(3)
C5A C4A C7A 121.4(3)
C3A C4A C7A 120.7(3)
C23B N4B C24B 105.5(3)
C3B C4B C5B 118.1(3)
C3B C4B C7B 121.5(3)
C5B C4B C7B 120.4(3)
O1TA C4TA C3TA 106.0(3)
O1TA C4TA H4TA 110.5
C3TA C4TA H4TA 110.5
O1TA C4TA H4TB 110.5
C3TA C4TA H4TB 110.5
H4TA C4TA H4TB 108.7
O1TB C4TB C3TB 105.3(3)
O1TB C4TB H4TC 110.7
C3TB C4TB H4TC 110.7
O1TB C4TB H4TD 110.7
C3TB C4TB H4TD 110.7
H4TC C4TB H4TD 108.8
O1TC C4TC C3TC 106.1(3)
O1TC C4TC H4TE 110.5
C3TC C4TC H4TE 110.5
O1TC C4TC H4TF 110.5
C3TC C4TC H4TF 110.5
H4TE C4TC H4TF 108.7
O1TD C4TD C3TD 106.6(3)
O1TD C4TD H4TG 110.4
C3TD C4TD H4TG 110.4
O1TD C4TD H4TH 110.4
C3TD C4TD H4TH 110.4
H4TG C4TD H4TH 108.6
C4A C5A C6A 122.3(3)
C4A C5A H5AA 118.8
C6A C5A H5AA 118.9
C6B C5B C4B 121.7(3)
C6B C5B H5BA 119.2
C4B C5B H5BA 119.2
C5A C6A C1A 119.0(3)
C5A C6A C8A 119.7(3)
C1A C6A C8A 121.3(3)
C5B C6B C1B 119.2(3)
C5B C6B C8B 121.5(3)
C1B C6B C8B 119.3(3)
C4A C7A H7AA 109.5
C4A C7A H7AB 109.5
H7AA C7A H7AB 109.5
C4A C7A H7AC 109.5
H7AA C7A H7AC 109.5
H7AB C7A H7AC 109.5
C4B C7B H7BA 109.5
C4B C7B H7BB 109.5
H7BA C7B H7BB 109.5
C4B C7B H7BC 109.5
H7BA C7B H7BC 109.5
H7BB C7B H7BC 109.5
N2A C8A N1A 111.1(3)
N2A C8A C6A 125.4(3)
N1A C8A C6A 123.4(3)
N1B C8B N2B 110.6(3)
N1B C8B C6B 123.3(3)
N2B C8B C6B 126.1(3)
C10A C9A N2A 110.6(3)
C10A C9A C11A 129.8(3)
N2A C9A C11A 119.6(3)
N2B C9B C10B 105.9(3)
N2B C9B C11B 118.8(3)
C10B C9B C11B 135.4(3)
N1A C10A C9A 104.5(3)
N1A C10A C17A 120.3(3)
C9A C10A C17A 135.3(3)
C9B C10B N1B 108.0(3)
C9B C10B C17B 133.2(3)
N1B C10B C17B 118.4(3)
C12A C11A C16A 119.0(3)
C12A C11A C9A 119.7(3)
C16A C11A C9A 121.3(3)
C12B C11B C16B 118.8(3)
C12B C11B C9B 119.7(3)
C16B C11B C9B 121.5(3)
C11A C12A C13A 120.5(3)
C11A C12A H12A 119.8
C13A C12A H12A 119.8
C13B C12B C11B 120.7(3)
C13B C12B H12B 119.6
C11B C12B H12B 119.6
C14A C13A C12A 120.1(3)
C14A C13A H13A 119.9
C12A C13A H13A 119.9
C14B C13B C12B 119.8(3)
C14B C13B H13B 120.1
C12B C13B H13B 120.1
C15A C14A C13A 119.5(3)
C15A C14A H14A 120.2
C13A C14A H14A 120.2
C15B C14B C13B 120.1(3)
C15B C14B H14B 119.9
C13B C14B H14B 119.9
C14A C15A C16A 120.5(3)
C14A C15A H15A 119.7
C16A C15A H15A 119.7
C14B C15B C16B 120.4(3)
C14B C15B H15B 119.8
C16B C15B H15B 119.8
C11A C16A C15A 120.3(3)
C11A C16A H16A 119.8
C15A C16A H16A 119.8
C15B C16B C11B 120.2(3)
C15B C16B H16B 119.9
C11B C16B H16B 119.9
C22A C17A C18A 118.3(3)
C22A C17A C10A 120.5(3)
C18A C17A C10A 121.2(3)
C22B C17B C18B 117.4(3)
C22B C17B C10B 118.6(3)
C18B C17B C10B 124.1(3)
C19A C18A C17A 119.9(3)
C19A C18A H18A 120.1
C17A C18A H18A 120.1
C19B C18B C17B 120.9(3)
C19B C18B H18B 119.6
C17B C18B H18B 119.6
C20A C19A C18A 121.0(3)
C20A C19A H19A 119.5
C18A C19A H19A 119.5
C18B C19B C20B 121.4(3)
C18B C19B H19B 119.3
C20B C19B H19B 119.3
C21A C20A C19A 119.7(3)
C21A C20A H20A 120.2
C19A C20A H20A 120.2
C19B C20B C21B 118.2(3)
C19B C20B H20B 120.9
C21B C20B H20B 120.9
C20A C21A C22A 119.9(3)
C20A C21A H21A 120.1
C22A C21A H21A 120.1
C22B C21B C20B 120.6(3)
C22B C21B H21B 119.7
C20B C21B H21B 119.7
C21A C22A C17A 121.2(3)
C21A C22A H22A 119.4
C17A C22A H22A 119.4
C21B C22B C17B 121.5(3)
C21B C22B H22B 119.2
C17B C22B H22B 119.2
N3A C23A N4A 110.4(3)
N3A C23A C2A 122.6(3)
N4A C23A C2A 126.9(3)
N4B C23B N3B 111.0(3)
N4B C23B C2B 124.2(3)
N3B C23B C2B 124.7(3)
N4A C24A C25A 106.0(3)
N4A C24A C26A 121.8(3)
C25A C24A C26A 132.0(3)
N4B C24B C25B 110.3(3)
N4B C24B C26B 118.8(3)
C25B C24B C26B 130.9(3)
N3A C25A C24A 108.4(3)
N3A C25A C32A 119.9(3)
C24A C25A C32A 131.6(3)
N3B C25B C24B 104.7(3)
N3B C25B C32B 120.8(3)
C24B C25B C32B 134.5(3)
C27A C26A C31A 119.0(3)
C27A C26A C24A 121.2(3)
C31A C26A C24A 119.8(3)
C31B C26B C27B 118.8(3)
C31B C26B C24B 118.5(3)
C27B C26B C24B 122.7(3)
C28A C27A C26A 120.3(3)
C28A C27A H27A 119.8
C26A C27A H27A 119.8
C28B C27B C26B 120.2(3)
C28B C27B H27B 119.9
C26B C27B H27B 119.9
C29A C28A C27A 120.6(3)
C29A C28A H28A 119.7
C27A C28A H28A 119.7
C29B C28B C27B 120.5(3)
C29B C28B H28B 119.8
C27B C28B H28B 119.8
C30A C29A C28A 119.2(3)
C30A C29A H29A 120.4
C28A C29A H29A 120.4
C30B C29B C28B 119.5(3)
C30B C29B H29B 120.3
C28B C29B H29B 120.3
C29A C30A C31A 120.9(3)
C29A C30A H30A 119.5
C31A C30A H30A 119.5
C29B C30B C31B 120.3(3)
C29B C30B H30B 119.9
C31B C30B H30B 119.9
C30A C31A C26A 119.8(3)
C30A C31A H31A 120.1
C26A C31A H31A 120.1
C30B C31B C26B 120.8(3)
C30B C31B H31B 119.6
C26B C31B H31B 119.6
C33A C32A C37A 118.8(3)
C33A C32A C25A 120.0(3)
C37A C32A C25A 121.2(3)
C33B C32B C37B 118.7(3)
C33B C32B C25B 120.2(3)
C37B C32B C25B 121.1(3)
C34A C33A C32A 120.6(3)
C34A C33A H33A 119.7
C32A C33A H33A 119.7
C34B C33B C32B 120.7(3)
C34B C33B H33B 119.6
C32B C33B H33B 119.6
C33A C34A C35A 120.4(3)
C33A C34A H34A 119.8
C35A C34A H34A 119.8
C35B C34B C33B 120.2(3)
C35B C34B H34B 119.9
C33B C34B H34B 119.9
C36A C35A C34A 119.4(3)
C36A C35A H35A 120.3
C34A C35A H35A 120.3
C34B C35B C36B 119.5(3)
C34B C35B H35B 120.3
C36B C35B H35B 120.3
C35A C36A C37A 120.6(3)
C35A C36A H36A 119.7
C37A C36A H36A 119.7
C35B C36B C37B 120.9(3)
C35B C36B H36B 119.5
C37B C36B H36B 119.5
C36A C37A C32A 120.2(3)
C36A C37A H37A 119.9
C32A C37A H37A 119.9
C36B C37B C32B 120.0(3)
C36B C37B H37B 120.0
C32B C37B H37B 120.0

loop_
_geom_bond_atom_site_label_1
_geom_bond_atom_site_label_2
_geom_bond_distance
O1A C1A 1.359(4)
O1A H1OA 1.00(5)
N1A C8A 1.355(4)
N1A C10A 1.380(4)
N1A H1NA 0.93(3)
C1A C6A 1.406(4)
C1A C2A 1.412(4)
O1B C1B 1.366(4)
O1B H1OB 1.00(5)
N1B C8B 1.321(4)
N1B C10B 1.394(4)
C1B C2B 1.405(4)
C1B C6B 1.409(4)
O1TA C1TA 1.444(4)
O1TA C4TA 1.447(4)
C1TA C2TA 1.511(5)
C1TA H1TA 0.9900
C1TA H1TB 0.9900
O1TB C1TB 1.440(4)
O1TB C4TB 1.447(4)
C1TB C2TB 1.506(5)
C1TB H1TC 0.9900
C1TB H1TD 0.9900
O1TC C1TC 1.420(5)
O1TC C4TC 1.434(5)
C1TC C2TC 1.507(6)
C1TC H1TE 0.9900
C1TC H1TF 0.9900
O1TD C4TD 1.418(5)
O1TD C1TD 1.423(5)
C1TD C2TD 1.498(6)
C1TD H1TG 0.9900
C1TD H1TH 0.9900
N2A C8A 1.331(4)
N2A C9A 1.387(4)
C2A C3A 1.398(4)
C2A C23A 1.450(4)
N2B C8B 1.349(4)
N2B C9B 1.382(4)
N2B H2NB 0.92(4)
C2B C3B 1.399(5)
C2B C23B 1.465(4)
C2TA C3TA 1.515(6)
C2TA H2TA 0.9900
C2TA H2TB 0.9900
C2TB C3TB 1.516(5)
C2TB H2TC 0.9900
C2TB H2TD 0.9900
C2TC C3TC 1.514(6)
C2TC H2TE 0.9900
C2TC H2TF 0.9900
C2TD C3TD 1.512(6)
C2TD H2TG 0.9900
C2TD H2TH 0.9900
N3A C23A 1.329(4)
N3A C25A 1.384(4)
C3A C4A 1.394(4)
C3A H3AA 0.9500
N3B C23B 1.358(4)
N3B C25B 1.380(4)
N3B H3NB 0.87(4)
C3B C4B 1.379(4)
C3B H3BA 0.9500
C3TA C4TA 1.506(5)
C3TA H3TA 0.9900
C3TA H3TB 0.9900
C3TB C4TB 1.518(5)
C3TB H3TC 0.9900
C3TB H3TD 0.9900
C3TC C4TC 1.508(6)
C3TC H3TE 0.9900
C3TC H3TF 0.9900
C3TD C4TD 1.526(6)
C3TD H3TG 0.9900
C3TD H3TH 0.9900
N4A C23A 1.357(4)
N4A C24A 1.382(4)
N4A H4NA 0.97(4)
C4A C5A 1.392(4)
C4A C7A 1.502(4)
N4B C23B 1.329(4)
N4B C24B 1.384(4)
C4B C5B 1.395(5)
C4B C7B 1.516(4)
C4TA H4TA 0.9900
C4TA H4TB 0.9900
C4TB H4TC 0.9900
C4TB H4TD 0.9900
C4TC H4TE 0.9900
C4TC H4TF 0.9900
C4TD H4TG 0.9900
C4TD H4TH 0.9900
C5A C6A 1.396(4)
C5A H5AA 0.9500
C5B C6B 1.395(4)
C5B H5BA 0.9500
C6A C8A 1.465(4)
C6B C8B 1.458(4)
C7A H7AA 0.9800
C7A H7AB 0.9800
C7A H7AC 0.9800
C7B H7BA 0.9800
C7B H7BB 0.9800
C7B H7BC 0.9800
C9A C10A 1.383(5)
C9A C11A 1.478(4)
C9B C10B 1.386(4)
C9B C11B 1.475(4)
C10A C17A 1.464(4)
C10B C17B 1.467(4)
C11A C12A 1.393(5)
C11A C16A 1.394(4)
C11B C12B 1.396(5)
C11B C16B 1.400(4)
C12A C13A 1.395(5)
C12A H12A 0.9500
C12B C13B 1.388(5)
C12B H12B 0.9500
C13A C14A 1.391(5)
C13A H13A 0.9500
C13B C14B 1.386(5)
C13B H13B 0.9500
C14A C15A 1.383(5)
C14A H14A 0.9500
C14B C15B 1.380(5)
C14B H14B 0.9500
C15A C16A 1.394(5)
C15A H15A 0.9500
C15B C16B 1.389(5)
C15B H15B 0.9500
C16A H16A 0.9500
C16B H16B 0.9500
C17A C22A 1.396(5)
C17A C18A 1.403(4)
C17B C22B 1.401(4)
C17B C18B 1.403(5)
C18A C19A 1.392(5)
C18A H18A 0.9500
C18B C19B 1.385(5)
C18B H18B 0.9500
C19A C20A 1.383(5)
C19A H19A 0.9500
C19B C20B 1.385(5)
C19B H19B 0.9500
C20A C21A 1.381(5)
C20A H20A 0.9500
C20B C21B 1.399(5)
C20B H20B 0.9500
C21A C22A 1.391(5)
C21A H21A 0.9500
C21B C22B 1.382(5)
C21B H21B 0.9500
C22A H22A 0.9500
C22B H22B 0.9500
C24A C25A 1.388(4)
C24A C26A 1.472(4)
C24B C25B 1.384(5)
C24B C26B 1.472(4)
C25A C32A 1.462(4)
C25B C32B 1.474(4)
C26A C27A 1.388(5)
C26A C31A 1.405(4)
C26B C31B 1.391(5)
C26B C27B 1.396(4)
C27A C28A 1.386(5)
C27A H27A 0.9500
C27B C28B 1.393(5)
C27B H27B 0.9500
C28A C29A 1.385(5)
C28A H28A 0.9500
C28B C29B 1.387(5)
C28B H28B 0.9500
C29A C30A 1.382(5)
C29A H29A 0.9500
C29B C30B 1.384(5)
C29B H29B 0.9500
C30A C31A 1.383(4)
C30A H30A 0.9500
C30B C31B 1.390(5)
C30B H30B 0.9500
C31A H31A 0.9500
C31B H31B 0.9500
C32A C33A 1.396(4)
C32A C37A 1.398(4)
C32B C33B 1.394(5)
C32B C37B 1.397(4)
C33A C34A 1.385(5)
C33A H33A 0.9500
C33B C34B 1.391(5)
C33B H33B 0.9500
C34A C35A 1.388(5)
C34A H34A 0.9500
C34B C35B 1.380(5)
C34B H34B 0.9500
C35A C36A 1.387(5)
C35A H35A 0.9500
C35B C36B 1.382(5)
C35B H35B 0.9500
C36A C37A 1.390(5)
C36A H36A 0.9500
C36B C37B 1.390(5)
C36B H36B 0.9500
C37A H37A 0.9500
C37B H37B 0.9500
